data_4036464
loop_
_publ_author_name
'Miao, Chun-Bao'
'Zeng, Yu-Mei'
'Shi, Tong'
'Liu, Rui'
'Wei, Peng-Fei'
'Sun, Xiao-Qiang'
'Yang, Hai-Tao'

_publ_section_title
;
 2-Oxindole Acts as a Synthon of 2-Aminobenzoyl Anion in the
 K2CO3-Catalyzed Reaction with Enones: Preparation of 1,4-Diketones
 Bearing an Amino Group and Their Further Transformations.
;
_journal_issue 1
_journal_name_full 'The Journal of organic chemistry'
_journal_page_first 43
_journal_page_last 50
_journal_paper_doi 10.1021/acs.joc.5b02054
_journal_volume 81
_journal_year 2016
_chemical_formula_sum 'C24 H23 N O4'
_chemical_formula_weight 389.43
_space_group_IT_number 2
_space_group_name_Hall '-P 1'
_space_group_name_H-M_alt 'P -1'
_symmetry_cell_setting triclinic
_symmetry_space_group_name_H-M 'P -1'
_atom_sites_solution_hydrogens geom
_atom_sites_solution_primary direct
_atom_sites_solution_secondary difmap
_audit_creation_method SHELXL-97
_cell_angle_alpha 87.961(6)
_cell_angle_beta 81.861(6)
_cell_angle_gamma 69.892(6)
_cell_formula_units_Z 2
_cell_length_a 8.024(2)
_cell_length_b 9.535(3)
_cell_length_c 13.836(4)
_cell_measurement_temperature 296(2)
_cell_volume 983.9(5)
_computing_structure_refinement 'SHELXL-97 (Sheldrick, 1997)'
_computing_structure_solution 'SHELXS-97 (Sheldrick, 1990)'
_diffrn_ambient_temperature 296(2)
_diffrn_measured_fraction_theta_full 0.984
_diffrn_measured_fraction_theta_max 0.984
_diffrn_measurement_device_type bruker-CCD
_diffrn_radiation_monochromator graphite
_diffrn_radiation_source 'fine-focus sealed tube'
_diffrn_radiation_type MoK\a
_diffrn_radiation_wavelength 0.71073
_diffrn_reflns_av_R_equivalents 0.0269
_diffrn_reflns_av_sigmaI/netI 0.0437
_diffrn_reflns_limit_h_max 9
_diffrn_reflns_limit_h_min -9
_diffrn_reflns_limit_k_max 10
_diffrn_reflns_limit_k_min -11
_diffrn_reflns_limit_l_max 16
_diffrn_reflns_limit_l_min -14
_diffrn_reflns_number 5458
_diffrn_reflns_theta_full 25.00
_diffrn_reflns_theta_max 25.00
_diffrn_reflns_theta_min 2.27
_exptl_absorpt_coefficient_mu 0.089
_exptl_absorpt_correction_T_max 0.9694
_exptl_absorpt_correction_T_min 0.9634
_exptl_absorpt_correction_type multi-scan
_exptl_absorpt_process_details sadabs
_exptl_crystal_colour yellow
_exptl_crystal_density_diffrn 1.315
_exptl_crystal_density_method 'not measured'
_exptl_crystal_description block
_exptl_crystal_F_000 412
_exptl_crystal_size_max 0.42
_exptl_crystal_size_mid 0.38
_exptl_crystal_size_min 0.35
_refine_diff_density_max 0.257
_refine_diff_density_min -0.261
_refine_diff_density_rms 0.066
_refine_ls_extinction_coef 0.052(5)
_refine_ls_extinction_expression Fc^*^=kFc[1+0.001xFc^2^\l^3^/sin(2\q)]^-1/4^
_refine_ls_extinction_method SHELXL
_refine_ls_goodness_of_fit_ref 1.088
_refine_ls_hydrogen_treatment mixed
_refine_ls_matrix_type full
_refine_ls_number_parameters 271
_refine_ls_number_reflns 3414
_refine_ls_number_restraints 2
_refine_ls_restrained_S_all 1.088
_refine_ls_R_factor_all 0.0603
_refine_ls_R_factor_gt 0.0499
_refine_ls_shift/su_max 0.000
_refine_ls_shift/su_mean 0.000
_refine_ls_structure_factor_coef Fsqd
_refine_ls_weighting_details 'calc w=1/[\s^2^(Fo^2^)+(0.0520P)^2^+0.3945P] where P=(Fo^2^+2Fc^2^)/3'
_refine_ls_weighting_scheme calc
_refine_ls_wR_factor_gt 0.1349
_refine_ls_wR_factor_ref 0.1414
_reflns_number_gt 2786
_reflns_number_total 3414
_reflns_threshold_expression >2sigma(I)
_cod_data_source_file jo5b02054_si_003.cif
_cod_data_source_block a
_cod_original_sg_symbol_H-M P-1
_cod_database_code 4036464

loop_
_symmetry_equiv_pos_as_xyz
'x, y, z'
'-x, -y, -z'

loop_
_atom_site_label
_atom_site_type_symbol
_atom_site_fract_x
_atom_site_fract_y
_atom_site_fract_z
_atom_site_U_iso_or_equiv
_atom_site_adp_type
_atom_site_occupancy
_atom_site_symmetry_multiplicity
_atom_site_calc_flag
_atom_site_refinement_flags
N1 N 0.7325(3) 0.3952(3) 0.47964(14) 0.0736(7) Uani 1 1 d D
H1A H 0.631(2) 0.402(4) 0.466(3) 0.110 Uiso 1 1 d D
H1B H 0.771(4) 0.392(4) 0.5406(13) 0.110 Uiso 1 1 d D
C1 C 1.0436(3) 0.2970(3) 0.42304(16) 0.0606(6) Uani 1 1 d .
H1 H 1.0672 0.3107 0.4852 0.073 Uiso 1 1 calc R
C2 C 1.1821(3) 0.2369(3) 0.35170(17) 0.0575(6) Uani 1 1 d .
H2 H 1.2988 0.2080 0.3661 0.069 Uiso 1 1 calc R
C3 C 1.1530(3) 0.2179(2) 0.25774(16) 0.0473(5) Uani 1 1 d .
H3 H 1.2486 0.1748 0.2092 0.057 Uiso 1 1 calc R
C4 C 0.9814(2) 0.2636(2) 0.23798(14) 0.0395(4) Uani 1 1 d .
H4 H 0.9612 0.2543 0.1744 0.047 Uiso 1 1 calc R
C5 C 0.8341(2) 0.3242(2) 0.30941(13) 0.0362(4) Uani 1 1 d .
C6 C 0.8666(3) 0.3387(2) 0.40562(14) 0.0465(5) Uani 1 1 d .
C7 C 0.6524(3) 0.3716(2) 0.28514(14) 0.0406(5) Uani 1 1 d .
C8 C 0.6206(3) 0.3852(2) 0.17857(14) 0.0401(4) Uani 1 1 d .
H8 H 0.6936 0.4402 0.1441 0.048 Uiso 1 1 calc R
C9 C 0.6704(2) 0.2359(2) 0.12733(13) 0.0384(4) Uani 1 1 d .
C10 C 0.7480(3) 0.2158(2) 0.03082(15) 0.0496(5) Uani 1 1 d .
H10 H 0.7750 0.2938 -0.0019 0.059 Uiso 1 1 calc R
C11 C 0.7860(3) 0.0832(3) -0.01784(15) 0.0549(6) Uani 1 1 d .
H11 H 0.8387 0.0719 -0.0828 0.066 Uiso 1 1 calc R
C12 C 0.7459(3) -0.0335(2) 0.02992(14) 0.0458(5) Uani 1 1 d .
C13 C 0.6686(3) -0.0159(2) 0.12551(15) 0.0464(5) Uani 1 1 d .
H13 H 0.6405 -0.0936 0.1580 0.056 Uiso 1 1 calc R
C14 C 0.6327(3) 0.1178(2) 0.17315(14) 0.0433(5) Uani 1 1 d .
H14 H 0.5814 0.1286 0.2383 0.052 Uiso 1 1 calc R
C15 C 0.7607(4) -0.2854(3) 0.0215(2) 0.0793(8) Uani 1 1 d .
H15A H 0.8226 -0.3113 0.0776 0.119 Uiso 1 1 calc R
H15B H 0.8033 -0.3684 -0.0237 0.119 Uiso 1 1 calc R
H15C H 0.6344 -0.2615 0.0415 0.119 Uiso 1 1 calc R
C16 C 0.4250(3) 0.4742(2) 0.17296(16) 0.0473(5) Uani 1 1 d .
H16A H 0.4058 0.4819 0.1050 0.057 Uiso 1 1 calc R
H16B H 0.3517 0.4203 0.2066 0.057 Uiso 1 1 calc R
C17 C 0.3645(3) 0.6287(2) 0.21659(15) 0.0442(5) Uani 1 1 d .
C18 C 0.1762(3) 0.7009(2) 0.25967(14) 0.0407(5) Uani 1 1 d .
C19 C 0.0493(3) 0.6320(2) 0.26495(16) 0.0477(5) Uani 1 1 d .
H19 H 0.0818 0.5366 0.2383 0.057 Uiso 1 1 calc R
C20 C -0.1232(3) 0.7006(2) 0.30853(16) 0.0480(5) Uani 1 1 d .
H20 H -0.2066 0.6523 0.3111 0.058 Uiso 1 1 calc R
C21 C -0.1723(3) 0.8413(2) 0.34844(14) 0.0447(5) Uani 1 1 d .
C22 C -0.0488(3) 0.9138(2) 0.34213(17) 0.0549(6) Uani 1 1 d .
H22 H -0.0823 1.0099 0.3679 0.066 Uiso 1 1 calc R
C23 C 0.1222(3) 0.8443(2) 0.29811(16) 0.0502(5) Uani 1 1 d .
H23 H 0.2042 0.8942 0.2938 0.060 Uiso 1 1 calc R
C24 C -0.4609(3) 0.8403(3) 0.4164(2) 0.0736(8) Uani 1 1 d .
H24A H -0.4890 0.8121 0.3564 0.110 Uiso 1 1 calc R
H24B H -0.5685 0.9044 0.4540 0.110 Uiso 1 1 calc R
H24C H -0.4091 0.7524 0.4530 0.110 Uiso 1 1 calc R
O1 O 0.7926(2) -0.16137(19) -0.02386(12) 0.0648(5) Uani 1 1 d .
O2 O -0.3366(2) 0.91752(17) 0.39524(12) 0.0627(5) Uani 1 1 d .
O3 O 0.5221(2) 0.4040(2) 0.34831(11) 0.0652(5) Uani 1 1 d .
O4 O 0.4707(2) 0.69423(18) 0.21455(13) 0.0630(5) Uani 1 1 d .

loop_
_atom_site_aniso_label
_atom_site_aniso_U_11
_atom_site_aniso_U_22
_atom_site_aniso_U_33
_atom_site_aniso_U_23
_atom_site_aniso_U_13
_atom_site_aniso_U_12
N1 0.0711(15) 0.1058(18) 0.0327(10) -0.0141(11) -0.0006(10) -0.0170(14)
C1 0.0640(15) 0.0832(17) 0.0388(11) 0.0071(11) -0.0198(11) -0.0264(13)
C2 0.0468(12) 0.0727(15) 0.0548(13) 0.0091(11) -0.0173(10) -0.0197(11)
C3 0.0384(11) 0.0497(12) 0.0518(12) -0.0021(9) -0.0039(9) -0.0131(9)
C4 0.0406(10) 0.0408(10) 0.0376(10) -0.0046(8) -0.0044(8) -0.0146(8)
C5 0.0401(10) 0.0335(9) 0.0325(9) -0.0023(7) -0.0024(8) -0.0101(8)
C6 0.0537(12) 0.0490(12) 0.0341(10) 0.0006(8) -0.0047(9) -0.0148(10)
C7 0.0391(10) 0.0403(10) 0.0377(10) -0.0068(8) 0.0014(8) -0.0096(8)
C8 0.0359(10) 0.0432(10) 0.0386(10) -0.0022(8) -0.0040(8) -0.0103(8)
C9 0.0317(9) 0.0458(11) 0.0344(9) -0.0029(8) -0.0060(7) -0.0081(8)
C10 0.0562(13) 0.0515(12) 0.0376(11) 0.0021(9) -0.0036(9) -0.0155(10)
C11 0.0654(14) 0.0613(14) 0.0307(10) -0.0064(9) 0.0029(9) -0.0156(11)
C12 0.0434(11) 0.0514(12) 0.0387(10) -0.0113(9) -0.0037(8) -0.0107(9)
C13 0.0474(12) 0.0488(12) 0.0415(11) -0.0041(9) 0.0009(9) -0.0169(9)
C14 0.0426(11) 0.0501(11) 0.0333(10) -0.0063(9) 0.0025(8) -0.0132(9)
C15 0.101(2) 0.0628(16) 0.0772(18) -0.0244(14) 0.0085(16) -0.0377(16)
C16 0.0405(11) 0.0436(11) 0.0549(12) -0.0064(9) -0.0129(9) -0.0075(9)
C17 0.0451(11) 0.0418(11) 0.0457(11) 0.0004(9) -0.0125(9) -0.0124(9)
C18 0.0451(11) 0.0332(10) 0.0416(10) 0.0007(8) -0.0120(8) -0.0083(8)
C19 0.0468(12) 0.0361(10) 0.0579(13) -0.0117(9) -0.0089(10) -0.0093(9)
C20 0.0442(11) 0.0429(11) 0.0559(12) -0.0091(9) -0.0067(9) -0.0130(9)
C21 0.0472(11) 0.0394(10) 0.0398(10) -0.0029(8) -0.0059(9) -0.0046(9)
C22 0.0636(14) 0.0310(10) 0.0639(14) -0.0085(9) -0.0023(11) -0.0102(10)
C23 0.0549(13) 0.0348(10) 0.0612(13) -0.0011(9) -0.0066(10) -0.0162(9)
C24 0.0528(14) 0.0840(18) 0.0803(18) -0.0319(15) 0.0029(13) -0.0202(13)
O1 0.0810(12) 0.0608(10) 0.0497(9) -0.0205(8) 0.0067(8) -0.0245(9)
O2 0.0553(10) 0.0527(9) 0.0700(11) -0.0177(8) 0.0075(8) -0.0102(8)
O3 0.0423(9) 0.0948(13) 0.0459(9) -0.0087(8) 0.0073(7) -0.0118(8)
O4 0.0548(10) 0.0566(9) 0.0804(12) -0.0135(8) 0.0021(8) -0.0257(8)

loop_
_atom_type_symbol
_atom_type_description
_atom_type_scat_dispersion_real
_atom_type_scat_dispersion_imag
_atom_type_scat_source
C C 0.0033 0.0016 'International Tables Vol C Tables 4.2.6.8 and 6.1.1.4'
H H 0.0000 0.0000 'International Tables Vol C Tables 4.2.6.8 and 6.1.1.4'
N N 0.0061 0.0033 'International Tables Vol C Tables 4.2.6.8 and 6.1.1.4'
O O 0.0106 0.0060 'International Tables Vol C Tables 4.2.6.8 and 6.1.1.4'

loop_
_geom_angle_atom_site_label_1
_geom_angle_atom_site_label_2
_geom_angle_atom_site_label_3
_geom_angle
C6 N1 H1A 114(3)
C6 N1 H1B 114(2)
H1A N1 H1B 129(3)
C2 C1 C6 121.6(2)
C2 C1 H1 119.2
C6 C1 H1 119.2
C1 C2 C3 121.1(2)
C1 C2 H2 119.4
C3 C2 H2 119.4
C4 C3 C2 118.4(2)
C4 C3 H3 120.8
C2 C3 H3 120.8
C3 C4 C5 122.59(19)
C3 C4 H4 118.7
C5 C4 H4 118.7
C4 C5 C6 118.11(18)
C4 C5 C7 120.81(17)
C6 C5 C7 121.08(17)
N1 C6 C1 119.5(2)
N1 C6 C5 122.3(2)
C1 C6 C5 118.16(19)
O3 C7 C5 121.64(18)
O3 C7 C8 118.27(18)
C5 C7 C8 120.07(16)
C9 C8 C16 109.32(16)
C9 C8 C7 113.36(16)
C16 C8 C7 109.33(16)
C9 C8 H8 108.2
C16 C8 H8 108.2
C7 C8 H8 108.2
C14 C9 C10 117.52(18)
C14 C9 C8 121.55(17)
C10 C9 C8 120.86(18)
C11 C10 C9 121.5(2)
C11 C10 H10 119.3
C9 C10 H10 119.3
C10 C11 C12 119.80(19)
C10 C11 H11 120.1
C12 C11 H11 120.1
O1 C12 C13 124.9(2)
O1 C12 C11 115.36(18)
C13 C12 C11 119.70(19)
C12 C13 C14 119.5(2)
C12 C13 H13 120.2
C14 C13 H13 120.2
C9 C14 C13 122.00(18)
C9 C14 H14 119.0
C13 C14 H14 119.0
O1 C15 H15A 109.5
O1 C15 H15B 109.5
H15A C15 H15B 109.5
O1 C15 H15C 109.5
H15A C15 H15C 109.5
H15B C15 H15C 109.5
C17 C16 C8 113.64(17)
C17 C16 H16A 108.8
C8 C16 H16A 108.8
C17 C16 H16B 108.8
C8 C16 H16B 108.8
H16A C16 H16B 107.7
O4 C17 C18 120.41(18)
O4 C17 C16 119.65(19)
C18 C17 C16 119.92(18)
C19 C18 C23 117.65(19)
C19 C18 C17 123.22(17)
C23 C18 C17 119.12(18)
C20 C19 C18 121.63(18)
C20 C19 H19 119.2
C18 C19 H19 119.2
C19 C20 C21 119.6(2)
C19 C20 H20 120.2
C21 C20 H20 120.2
O2 C21 C20 124.6(2)
O2 C21 C22 115.58(18)
C20 C21 C22 119.85(19)
C23 C22 C21 119.87(19)
C23 C22 H22 120.1
C21 C22 H22 120.1
C22 C23 C18 121.4(2)
C22 C23 H23 119.3
C18 C23 H23 119.3
O2 C24 H24A 109.5
O2 C24 H24B 109.5
H24A C24 H24B 109.5
O2 C24 H24C 109.5
H24A C24 H24C 109.5
H24B C24 H24C 109.5
C12 O1 C15 118.09(18)
C21 O2 C24 117.88(17)

loop_
_geom_bond_atom_site_label_1
_geom_bond_atom_site_label_2
_geom_bond_distance
N1 C6 1.351(3)
N1 H1A 0.839(10)
N1 H1B 0.934(10)
C1 C2 1.352(3)
C1 C6 1.391(3)
C1 H1 0.9300
C2 C3 1.382(3)
C2 H2 0.9300
C3 C4 1.359(3)
C3 H3 0.9300
C4 C5 1.395(3)
C4 H4 0.9300
C5 C6 1.413(3)
C5 C7 1.455(3)
C7 O3 1.221(2)
C7 C8 1.525(3)
C8 C9 1.513(3)
C8 C16 1.517(3)
C8 H8 0.9800
C9 C14 1.375(3)
C9 C10 1.381(3)
C10 C11 1.371(3)
C10 H10 0.9300
C11 C12 1.383(3)
C11 H11 0.9300
C12 O1 1.361(2)
C12 C13 1.369(3)
C13 C14 1.377(3)
C13 H13 0.9300
C14 H14 0.9300
C15 O1 1.403(3)
C15 H15A 0.9600
C15 H15B 0.9600
C15 H15C 0.9600
C16 C17 1.503(3)
C16 H16A 0.9700
C16 H16B 0.9700
C17 O4 1.215(2)
C17 C18 1.473(3)
C18 C19 1.382(3)
C18 C23 1.385(3)
C19 C20 1.370(3)
C19 H19 0.9300
C20 C21 1.373(3)
C20 H20 0.9300
C21 O2 1.349(2)
C21 C22 1.382(3)
C22 C23 1.363(3)
C22 H22 0.9300
C23 H23 0.9300
C24 O2 1.425(3)
C24 H24A 0.9600
C24 H24B 0.9600
C24 H24C 0.9600

loop_
_geom_torsion_atom_site_label_1
_geom_torsion_atom_site_label_2
_geom_torsion_atom_site_label_3
_geom_torsion_atom_site_label_4
_geom_torsion
C6 C1 C2 C3 1.5(4)
C1 C2 C3 C4 1.2(4)
C2 C3 C4 C5 -2.2(3)
C3 C4 C5 C6 0.4(3)
C3 C4 C5 C7 -179.89(18)
C2 C1 C6 N1 178.6(2)
C2 C1 C6 C5 -3.3(3)
C4 C5 C6 N1 -179.6(2)
C7 C5 C6 N1 0.7(3)
C4 C5 C6 C1 2.3(3)
C7 C5 C6 C1 -177.38(19)
C4 C5 C7 O3 169.06(19)
C6 C5 C7 O3 -11.2(3)
C4 C5 C7 C8 -12.3(3)
C6 C5 C7 C8 167.38(18)
O3 C7 C8 C9 -108.5(2)
C5 C7 C8 C9 72.8(2)
O3 C7 C8 C16 13.7(3)
C5 C7 C8 C16 -164.93(17)
C16 C8 C9 C14 -82.0(2)
C7 C8 C9 C14 40.3(2)
C16 C8 C9 C10 94.9(2)
C7 C8 C9 C10 -142.87(19)
C14 C9 C10 C11 0.1(3)
C8 C9 C10 C11 -176.89(19)
C9 C10 C11 C12 0.2(3)
C10 C11 C12 O1 -178.5(2)
C10 C11 C12 C13 -0.1(3)
O1 C12 C13 C14 177.93(19)
C11 C12 C13 C14 -0.4(3)
C10 C9 C14 C13 -0.6(3)
C8 C9 C14 C13 176.40(18)
C12 C13 C14 C9 0.7(3)
C9 C8 C16 C17 -176.53(17)
C7 C8 C16 C17 58.8(2)
C8 C16 C17 O4 30.5(3)
C8 C16 C17 C18 -150.79(18)
O4 C17 C18 C19 -179.5(2)
C16 C17 C18 C19 1.8(3)
O4 C17 C18 C23 -0.2(3)
C16 C17 C18 C23 -178.95(19)
C23 C18 C19 C20 -1.5(3)
C17 C18 C19 C20 177.73(19)
C18 C19 C20 C21 -0.2(3)
C19 C20 C21 O2 -178.2(2)
C19 C20 C21 C22 1.7(3)
O2 C21 C22 C23 178.5(2)
C20 C21 C22 C23 -1.4(3)
C21 C22 C23 C18 -0.4(3)
C19 C18 C23 C22 1.8(3)
C17 C18 C23 C22 -177.5(2)
C13 C12 O1 C15 -0.4(3)
C11 C12 O1 C15 178.0(2)
C20 C21 O2 C24 8.8(3)
C22 C21 O2 C24 -171.0(2)
